data_4067888
loop_
_publ_author_name
'Liu, Bo'
'Liu, Xiaolong'
'Chen, Chao'
'Chen, Congyan'
'Chen, Wanzhi'

_publ_section_title
;
 Carbene Transfer Reactivities of Nickel(II)--N-Heterocyclic Carbene
 Complexes and Their Applications in the Synthesis of Metal--NHC Complexes
;
_journal_issue 1
_journal_name_full Organometallics
_journal_page_first 282
_journal_paper_doi 10.1021/om200881s
_journal_volume 31
_journal_year 2012
_chemical_formula_sum 'C15 H14 Cl F6 N4 P Pd'
_chemical_formula_weight 537.12
_chemical_name_systematic
; 
 ? 
;
_space_group_IT_number 2
_symmetry_cell_setting triclinic
_symmetry_space_group_name_Hall '-P 1'
_symmetry_space_group_name_H-M 'P -1'
_atom_sites_solution_hydrogens geom
_atom_sites_solution_primary direct
_atom_sites_solution_secondary difmap
_audit_creation_method SHELXL-97
_cell_angle_alpha 72.059(7)
_cell_angle_beta 84.310(6)
_cell_angle_gamma 67.579(7)
_cell_formula_units_Z 2
_cell_length_a 8.9482(6)
_cell_length_b 10.0347(8)
_cell_length_c 11.5888(8)
_cell_measurement_reflns_used 5593
_cell_measurement_temperature 293(2)
_cell_measurement_theta_max 66.4725
_cell_measurement_theta_min 4.0071
_cell_volume 914.95(13)
_computing_cell_refinement 'Bruker FRAMBO'
_computing_data_collection 'Bruker FRAMBO'
_computing_data_reduction 'Bruker SAINT'
_computing_molecular_graphics 'Bruker SHELXTL'
_computing_publication_material 'Bruker SHELXTL'
_computing_structure_refinement 'SHELXL-97 (Sheldrick, 1997)'
_computing_structure_solution 'SHELXS-97 (Sheldrick, 1990)'
_diffrn_ambient_temperature 293(2)
_diffrn_measured_fraction_theta_full 0.990
_diffrn_measured_fraction_theta_max 0.990
_diffrn_measurement_device_type 'multiwire proportional'
_diffrn_measurement_method 'phi and omega scans'
_diffrn_radiation_monochromator graphite
_diffrn_radiation_source 'fine-focus sealed tube'
_diffrn_radiation_type CuK\a
_diffrn_radiation_wavelength 1.54178
_diffrn_reflns_av_R_equivalents 0.0381
_diffrn_reflns_av_sigmaI/netI 0.0369
_diffrn_reflns_limit_h_max 10
_diffrn_reflns_limit_h_min -10
_diffrn_reflns_limit_k_max 11
_diffrn_reflns_limit_k_min -11
_diffrn_reflns_limit_l_max 13
_diffrn_reflns_limit_l_min -13
_diffrn_reflns_number 8192
_diffrn_reflns_theta_full 66.58
_diffrn_reflns_theta_max 66.58
_diffrn_reflns_theta_min 4.01
_exptl_absorpt_coefficient_mu 11.008
_exptl_absorpt_correction_T_max 0.2058
_exptl_absorpt_correction_T_min 0.1486
_exptl_absorpt_correction_type multi-scan
_exptl_absorpt_process_details sadabs
_exptl_crystal_colour colorless
_exptl_crystal_density_diffrn 1.950
_exptl_crystal_density_method 'not measured'
_exptl_crystal_description block
_exptl_crystal_F_000 528
_exptl_crystal_size_max 0.28
_exptl_crystal_size_mid 0.25
_exptl_crystal_size_min 0.21
_refine_diff_density_max 1.268
_refine_diff_density_min -1.376
_refine_diff_density_rms 0.218
_refine_ls_extinction_method none
_refine_ls_goodness_of_fit_ref 1.049
_refine_ls_hydrogen_treatment constr
_refine_ls_matrix_type full
_refine_ls_number_parameters 253
_refine_ls_number_reflns 3205
_refine_ls_number_restraints 0
_refine_ls_restrained_S_all 1.049
_refine_ls_R_factor_all 0.0516
_refine_ls_R_factor_gt 0.0487
_refine_ls_shift/su_max 0.000
_refine_ls_shift/su_mean 0.000
_refine_ls_structure_factor_coef Fsqd
_refine_ls_weighting_details 'calc w=1/[\s^2^(Fo^2^)+(0.0904P)^2^+2.8224P] where P=(Fo^2^+2Fc^2^)/3'
_refine_ls_weighting_scheme calc
_refine_ls_wR_factor_gt 0.1323
_refine_ls_wR_factor_ref 0.1361
_reflns_number_gt 3002
_reflns_number_total 3205
_reflns_threshold_expression >2sigma(I)
_cod_data_source_file om200881s_si_002.cif
_cod_data_source_block 12
_cod_depositor_comments
;
The following automatic conversions were performed:

'_symmetry_cell_setting' value 'Triclinic' changed to 'triclinic'
according to /home/saulius/struct/CIF-dictionaries/cif_core.dic
dictionary named 'cif_core.dic' version 2.4.1 from 2010-06-29.

Automatic conversion script
Id: cif_fix_values 1715 2011-07-08 13:25:40Z adriana 
;
_cod_original_cell_volume 914.95(11)
_cod_original_sg_symbol_H-M 'P-1   '
_cod_database_code 4067888

loop_
_symmetry_equiv_pos_as_xyz
'x, y, z'
'-x, -y, -z'

loop_
_atom_site_label
_atom_site_type_symbol
_atom_site_fract_x
_atom_site_fract_y
_atom_site_fract_z
_atom_site_U_iso_or_equiv
_atom_site_adp_type
_atom_site_occupancy
_atom_site_symmetry_multiplicity
_atom_site_calc_flag
_atom_site_refinement_flags
Pd1 Pd 0.57627(4) 0.67224(4) 0.58680(3) 0.02125(18) Uani 1 1 d .
C1 C 0.7989(6) 0.5874(6) 0.6383(4) 0.0174(10) Uani 1 1 d .
C2 C 1.0380(6) 0.4246(6) 0.7170(5) 0.0258(11) Uani 1 1 d .
H2 H 1.1192 0.3352 0.7576 0.031 Uiso 1 1 calc R
C3 C 1.0539(7) 0.5585(7) 0.6626(5) 0.0261(11) Uani 1 1 d .
H3 H 1.1472 0.5796 0.6587 0.031 Uiso 1 1 calc R
C4 C 0.8519(7) 0.8188(6) 0.5520(5) 0.0259(12) Uani 1 1 d .
H4A H 0.9462 0.8465 0.5344 0.031 Uiso 1 1 calc R
H4B H 0.7832 0.8749 0.6047 0.031 Uiso 1 1 calc R
C5 C 0.7614(7) 0.8599(6) 0.4359(5) 0.0221(11) Uani 1 1 d .
C6 C 0.8027(8) 0.9495(6) 0.3313(5) 0.0283(12) Uani 1 1 d .
H6 H 0.8854 0.9834 0.3333 0.034 Uiso 1 1 calc R
C7 C 0.7206(8) 0.9885(7) 0.2236(5) 0.0365(15) Uani 1 1 d .
H7 H 0.7488 1.0468 0.1521 0.044 Uiso 1 1 calc R
C8 C 0.5978(7) 0.9399(7) 0.2243(5) 0.0341(14) Uani 1 1 d .
H8 H 0.5390 0.9670 0.1534 0.041 Uiso 1 1 calc R
C9 C 0.5613(7) 0.8502(7) 0.3308(5) 0.0287(12) Uani 1 1 d .
H9 H 0.4798 0.8145 0.3296 0.034 Uiso 1 1 calc R
C10 C 0.3948(6) 0.5729(6) 0.7989(5) 0.0240(11) Uani 1 1 d .
H10 H 0.3216 0.6705 0.7655 0.029 Uiso 1 1 calc R
C11 C 0.3533(7) 0.4840(7) 0.9015(5) 0.0325(13) Uani 1 1 d .
H11 H 0.2537 0.5204 0.9366 0.039 Uiso 1 1 calc R
C12 C 0.4616(8) 0.3385(7) 0.9527(6) 0.0361(14) Uani 1 1 d .
H12 H 0.4352 0.2743 1.0212 0.043 Uiso 1 1 calc R
C13 C 0.6096(7) 0.2921(6) 0.8989(5) 0.0298(12) Uani 1 1 d .
H13 H 0.6857 0.1962 0.9328 0.036 Uiso 1 1 calc R
C14 C 0.6454(6) 0.3868(6) 0.7953(5) 0.0206(10) Uani 1 1 d .
C15 C 0.8074(7) 0.3310(6) 0.7381(5) 0.0250(11) Uani 1 1 d .
H15A H 0.8793 0.2413 0.7955 0.030 Uiso 1 1 calc R
H15B H 0.7939 0.3036 0.6676 0.030 Uiso 1 1 calc R
Cl1 Cl 0.30552(16) 0.76761(17) 0.52148(12) 0.0316(3) Uani 1 1 d .
F1 F 0.1901(9) 0.0094(7) 0.2078(6) 0.112(3) Uani 1 1 d .
F2 F 0.2479(7) 0.1120(7) 0.0156(5) 0.0742(16) Uani 1 1 d .
F3 F 0.2107(9) 0.2274(10) 0.1576(6) 0.112(3) Uani 1 1 d .
F4 F 0.0288(12) 0.3111(10) 0.0093(7) 0.180(6) Uani 1 1 d .
F5 F -0.0289(5) 0.2101(5) 0.2015(4) 0.0540(11) Uani 1 1 d .
F6 F 0.0143(11) 0.0852(15) 0.0634(9) 0.162(5) Uani 1 1 d .
N1 N 0.6389(5) 0.8125(5) 0.4363(4) 0.0201(9) Uani 1 1 d .
N2 N 0.5369(5) 0.5262(5) 0.7433(4) 0.0180(9) Uani 1 1 d .
N3 N 0.8805(5) 0.4450(5) 0.7014(4) 0.0202(9) Uani 1 1 d .
N4 N 0.9025(5) 0.6579(5) 0.6137(4) 0.0189(9) Uani 1 1 d .
P1 P 0.10691(18) 0.16349(16) 0.10642(13) 0.0274(3) Uani 1 1 d .

loop_
_atom_site_aniso_label
_atom_site_aniso_U_11
_atom_site_aniso_U_22
_atom_site_aniso_U_33
_atom_site_aniso_U_23
_atom_site_aniso_U_13
_atom_site_aniso_U_12
Pd1 0.0187(3) 0.0263(3) 0.0159(2) 0.00045(16) -0.00165(15) -0.01008(17)
C1 0.014(2) 0.023(2) 0.014(2) -0.0030(19) -0.0013(18) -0.0071(19)
C2 0.014(2) 0.028(3) 0.028(3) -0.003(2) -0.003(2) -0.003(2)
C3 0.019(3) 0.035(3) 0.024(3) -0.006(2) -0.004(2) -0.011(2)
C4 0.036(3) 0.024(3) 0.020(3) 0.001(2) -0.007(2) -0.018(2)
C5 0.030(3) 0.020(2) 0.016(2) -0.003(2) 0.002(2) -0.011(2)
C6 0.035(3) 0.027(3) 0.021(3) 0.000(2) 0.005(2) -0.016(2)
C7 0.046(4) 0.033(3) 0.015(3) 0.007(2) 0.004(2) -0.010(3)
C8 0.030(3) 0.046(4) 0.014(3) 0.001(2) -0.005(2) -0.008(3)
C9 0.019(3) 0.046(3) 0.014(3) -0.002(2) -0.002(2) -0.011(2)
C10 0.015(2) 0.031(3) 0.021(3) -0.003(2) -0.001(2) -0.006(2)
C11 0.026(3) 0.046(3) 0.023(3) -0.005(3) 0.005(2) -0.016(3)
C12 0.040(4) 0.037(3) 0.027(3) 0.007(3) 0.008(3) -0.025(3)
C13 0.033(3) 0.022(3) 0.028(3) 0.005(2) 0.000(2) -0.013(2)
C14 0.024(3) 0.020(2) 0.019(2) -0.002(2) -0.001(2) -0.013(2)
C15 0.023(3) 0.017(2) 0.033(3) -0.003(2) 0.003(2) -0.009(2)
Cl1 0.0217(6) 0.0448(8) 0.0227(7) 0.0022(6) -0.0031(5) -0.0149(6)
F1 0.115(5) 0.059(3) 0.091(5) 0.011(3) 0.034(4) 0.012(3)
F2 0.081(4) 0.105(4) 0.065(3) -0.061(3) 0.056(3) -0.050(3)
F3 0.129(6) 0.203(8) 0.105(5) -0.112(6) 0.074(4) -0.135(6)
F4 0.166(8) 0.119(6) 0.078(5) 0.058(5) 0.036(5) 0.060(6)
F5 0.039(2) 0.059(3) 0.057(3) -0.024(2) 0.029(2) -0.0128(19)
F6 0.139(7) 0.323(15) 0.159(8) -0.168(10) 0.060(6) -0.169(9)
N1 0.018(2) 0.027(2) 0.0090(19) 0.0020(17) -0.0010(16) -0.0063(18)
N2 0.017(2) 0.022(2) 0.013(2) 0.0019(16) -0.0030(16) -0.0094(17)
N3 0.018(2) 0.018(2) 0.021(2) -0.0018(17) -0.0001(17) -0.0060(17)
N4 0.020(2) 0.025(2) 0.0128(19) -0.0003(16) -0.0017(16) -0.0130(18)
P1 0.0281(7) 0.0321(8) 0.0210(7) -0.0082(6) 0.0067(6) -0.0114(6)

loop_
_atom_type_symbol
_atom_type_description
_atom_type_scat_dispersion_real
_atom_type_scat_dispersion_imag
_atom_type_scat_source
C C 0.0181 0.0091 'International Tables Vol C Tables 4.2.6.8 and 6.1.1.4'
H H 0.0000 0.0000 'International Tables Vol C Tables 4.2.6.8 and 6.1.1.4'
N N 0.0311 0.0180 'International Tables Vol C Tables 4.2.6.8 and 6.1.1.4'
F F 0.0727 0.0534 'International Tables Vol C Tables 4.2.6.8 and 6.1.1.4'
P P 0.2955 0.4335 'International Tables Vol C Tables 4.2.6.8 and 6.1.1.4'
Cl Cl 0.3639 0.7018 'International Tables Vol C Tables 4.2.6.8 and 6.1.1.4'
Pd Pd 0.1215 3.9337 'International Tables Vol C Tables 4.2.6.8 and 6.1.1.4'

loop_
_geom_angle_atom_site_label_1
_geom_angle_atom_site_label_2
_geom_angle_atom_site_label_3
_geom_angle
C1 Pd1 N2 86.75(19)
C1 Pd1 N1 87.54(19)
N2 Pd1 N1 174.22(16)
C1 Pd1 Cl1 177.76(15)
N2 Pd1 Cl1 92.74(12)
N1 Pd1 Cl1 93.00(12)
N4 C1 N3 107.1(4)
N4 C1 Pd1 126.4(4)
N3 C1 Pd1 126.4(4)
C3 C2 N3 107.4(5)
C2 C3 N4 105.8(5)
N4 C4 C5 111.0(4)
N1 C5 C6 121.3(5)
N1 C5 C4 119.7(4)
C6 C5 C4 119.0(5)
C5 C6 C7 119.7(6)
C8 C7 C6 118.7(5)
C7 C8 C9 119.5(5)
N1 C9 C8 122.4(6)
N2 C10 C11 123.2(5)
C10 C11 C12 119.1(5)
C13 C12 C11 118.0(5)
C14 C13 C12 120.5(5)
N2 C14 C13 121.1(5)
N2 C14 C15 119.9(5)
C13 C14 C15 118.9(5)
N3 C15 C14 111.8(4)
C9 N1 C5 118.2(5)
C9 N1 Pd1 118.1(4)
C5 N1 Pd1 123.5(3)
C10 N2 C14 118.0(4)
C10 N2 Pd1 118.0(3)
C14 N2 Pd1 124.0(3)
C1 N3 C2 109.8(4)
C1 N3 C15 122.5(4)
C2 N3 C15 127.6(4)
C1 N4 C3 109.9(4)
C1 N4 C4 122.0(4)
C3 N4 C4 128.0(5)
F4 P1 F6 92.7(8)
F4 P1 F3 92.7(7)
F6 P1 F3 174.5(6)
F4 P1 F1 179.4(6)
F6 P1 F1 87.7(6)
F3 P1 F1 86.9(5)
F4 P1 F5 92.6(4)
F6 P1 F5 91.5(4)
F3 P1 F5 89.4(3)
F1 P1 F5 87.7(3)
F4 P1 F2 89.5(4)
F6 P1 F2 89.3(4)
F3 P1 F2 89.7(3)
F1 P1 F2 90.1(3)
F5 P1 F2 177.7(3)

loop_
_geom_bond_atom_site_label_1
_geom_bond_atom_site_label_2
_geom_bond_distance
Pd1 C1 1.918(5)
Pd1 N2 2.047(4)
Pd1 N1 2.058(4)
Pd1 Cl1 2.3468(14)
C1 N4 1.329(7)
C1 N3 1.332(7)
C2 C3 1.353(8)
C2 N3 1.367(7)
C3 N4 1.387(7)
C4 N4 1.456(7)
C4 C5 1.501(7)
C5 N1 1.350(7)
C5 C6 1.381(8)
C6 C7 1.383(9)
C7 C8 1.359(10)
C8 C9 1.379(8)
C9 N1 1.343(7)
C10 N2 1.349(7)
C10 C11 1.364(8)
C11 C12 1.387(9)
C12 C13 1.380(9)
C13 C14 1.378(8)
C14 N2 1.350(7)
C14 C15 1.508(7)
C15 N3 1.461(7)
F1 P1 1.581(6)
F2 P1 1.594(4)
F3 P1 1.557(6)
F4 P1 1.513(6)
F5 P1 1.590(4)
F6 P1 1.541(7)

loop_
_geom_torsion_atom_site_label_1
_geom_torsion_atom_site_label_2
_geom_torsion_atom_site_label_3
_geom_torsion_atom_site_label_4
_geom_torsion
N2 Pd1 C1 N4 -149.7(4)
N1 Pd1 C1 N4 29.4(4)
Cl1 Pd1 C1 N4 133(4)
N2 Pd1 C1 N3 33.3(4)
N1 Pd1 C1 N3 -147.6(4)
Cl1 Pd1 C1 N3 -44(4)
N3 C2 C3 N4 -0.5(6)
N4 C4 C5 N1 49.7(7)
N4 C4 C5 C6 -132.1(5)
N1 C5 C6 C7 -1.8(8)
C4 C5 C6 C7 -180.0(5)
C5 C6 C7 C8 1.5(9)
C6 C7 C8 C9 -1.7(9)
C7 C8 C9 N1 2.4(10)
N2 C10 C11 C12 0.4(9)
C10 C11 C12 C13 2.0(10)
C11 C12 C13 C14 -2.0(10)
C12 C13 C14 N2 -0.6(9)
C12 C13 C14 C15 -179.0(6)
N2 C14 C15 N3 45.3(7)
C13 C14 C15 N3 -136.3(5)
C8 C9 N1 C5 -2.7(8)
C8 C9 N1 Pd1 -178.1(5)
C6 C5 N1 C9 2.3(8)
C4 C5 N1 C9 -179.5(5)
C6 C5 N1 Pd1 177.5(4)
C4 C5 N1 Pd1 -4.4(7)
C1 Pd1 N1 C9 145.4(4)
N2 Pd1 N1 C9 154.2(15)
Cl1 Pd1 N1 C9 -32.4(4)
C1 Pd1 N1 C5 -29.8(4)
N2 Pd1 N1 C5 -20.9(18)
Cl1 Pd1 N1 C5 152.4(4)
C11 C10 N2 C14 -2.9(8)
C11 C10 N2 Pd1 178.0(5)
C13 C14 N2 C10 3.0(8)
C15 C14 N2 C10 -178.6(5)
C13 C14 N2 Pd1 -178.0(4)
C15 C14 N2 Pd1 0.3(7)
C1 Pd1 N2 C10 145.4(4)
N1 Pd1 N2 C10 136.6(15)
Cl1 Pd1 N2 C10 -36.8(4)
C1 Pd1 N2 C14 -33.5(4)
N1 Pd1 N2 C14 -42.4(18)
Cl1 Pd1 N2 C14 144.3(4)
N4 C1 N3 C2 0.0(6)
Pd1 C1 N3 C2 177.5(4)
N4 C1 N3 C15 -176.1(4)
Pd1 C1 N3 C15 1.4(7)
C3 C2 N3 C1 0.3(6)
C3 C2 N3 C15 176.2(5)
C14 C15 N3 C1 -48.1(7)
C14 C15 N3 C2 136.5(5)
N3 C1 N4 C3 -0.3(6)
Pd1 C1 N4 C3 -177.8(4)
N3 C1 N4 C4 -176.0(4)
Pd1 C1 N4 C4 6.5(7)
C2 C3 N4 C1 0.5(6)
C2 C3 N4 C4 175.9(5)
C5 C4 N4 C1 -52.8(7)
C5 C4 N4 C3 132.3(5)
